data_7249089
loop_
_publ_author_name
'Hu, Peng'
'Ding, Manman'
'Gao, Xinpeng'
'Zhu, Aixin'
'Xiao, Fengping'
'Cao, Jiangfei'
'Zhang, Yiquan'

_publ_section_title
;
 Apparently improved energy barrier of Dy(iii) SMMs by adopting the
 bridging bipyrimidine ligand
;
_journal_issue 34
_journal_name_full CrystEngComm
_journal_page_first 4657
_journal_page_last 4668
_journal_paper_doi 10.1039/D4CE00436A
_journal_volume 26
_journal_year 2024
_chemical_formula_sum 'C27 H24 Dy F9 N2 O6'
_chemical_formula_weight 805.98
_space_group_crystal_system triclinic
_space_group_IT_number 2
_space_group_name_Hall '-P 1'
_space_group_name_H-M_alt 'P -1'
_atom_sites_solution_hydrogens geom
_audit_creation_method SHELXL-2014/7
_audit_update_record
;
2020-06-15 deposited with the CCDC.	2024-07-22 downloaded from the CCDC.
;
_cell_angle_alpha 90.3960(10)
_cell_angle_beta 106.0090(10)
_cell_angle_gamma 116.3480(10)
_cell_formula_units_Z 2
_cell_length_a 11.8160(14)
_cell_length_b 12.1181(14)
_cell_length_c 13.2915(15)
_cell_measurement_reflns_used 10784
_cell_measurement_temperature 296(2)
_cell_measurement_theta_max 2.41
_cell_measurement_theta_min 27.28
_cell_volume 1620.7(3)
_computing_structure_refinement 'SHELXL-2014/7 (Sheldrick, 2014)'
_diffrn_ambient_temperature 296(2)
_diffrn_measured_fraction_theta_full 0.990
_diffrn_measured_fraction_theta_max 0.990
_diffrn_measurement_device_type CCD
_diffrn_radiation_type MoK\a
_diffrn_radiation_wavelength 0.71073
_diffrn_reflns_av_R_equivalents 0.0544
_diffrn_reflns_av_unetI/netI 0.0486
_diffrn_reflns_Laue_measured_fraction_full 0.990
_diffrn_reflns_Laue_measured_fraction_max 0.990
_diffrn_reflns_limit_h_max 14
_diffrn_reflns_limit_h_min -14
_diffrn_reflns_limit_k_max 13
_diffrn_reflns_limit_k_min -14
_diffrn_reflns_limit_l_max 15
_diffrn_reflns_limit_l_min -15
_diffrn_reflns_number 11745
_diffrn_reflns_point_group_measured_fraction_full 0.990
_diffrn_reflns_point_group_measured_fraction_max 0.990
_diffrn_reflns_theta_full 25.012
_diffrn_reflns_theta_max 25.012
_diffrn_reflns_theta_min 1.897
_exptl_absorpt_coefficient_mu 2.397
_exptl_crystal_density_diffrn 1.652
_exptl_crystal_description block
_exptl_crystal_F_000 790
_refine_diff_density_max 1.436
_refine_diff_density_min -0.626
_refine_diff_density_rms 0.106
_refine_ls_extinction_method none
_refine_ls_goodness_of_fit_ref 1.034
_refine_ls_hydrogen_treatment constr
_refine_ls_matrix_type full
_refine_ls_number_parameters 411
_refine_ls_number_reflns 5650
_refine_ls_number_restraints 24
_refine_ls_restrained_S_all 1.150
_refine_ls_R_factor_all 0.0387
_refine_ls_R_factor_gt 0.0349
_refine_ls_shift/su_max 0.001
_refine_ls_shift/su_mean 0.000
_refine_ls_structure_factor_coef Fsqd
_refine_ls_weighting_details 'w=1/[\s^2^(Fo^2^)+(0.0623P)^2^+0.7350P] where P=(Fo^2^+2Fc^2^)/3'
_refine_ls_weighting_scheme calc
_refine_ls_wR_factor_gt 0.0936
_refine_ls_wR_factor_ref 0.0977
_reflns_Friedel_coverage 0.000
_reflns_number_gt 5149
_reflns_number_total 5650
_reflns_threshold_expression 'I > 2\s(I)'
_cod_data_source_file d4ce00436a2.cif
_cod_data_source_block dy
_cod_depositor_comments 'Adding full bibliography for 7249087--7249094.cif.'
_cod_database_code 7249089
_shelx_shelxl_version_number 2014/7
_shelx_space_group_comment
;
The symmetry employed for this shelxl refinement is uniquely defined
by the following loop, which should always be used as a source of
symmetry information in preference to the above space-group names.
They are only intended as comments.
;

loop_
_space_group_symop_operation_xyz
'x, y, z'
'-x, -y, -z'

loop_
_atom_site_label
_atom_site_type_symbol
_atom_site_fract_x
_atom_site_fract_y
_atom_site_fract_z
_atom_site_U_iso_or_equiv
_atom_site_adp_type
_atom_site_occupancy
_atom_site_site_symmetry_order
_atom_site_calc_flag
_atom_site_refinement_flags_posn
_atom_site_refinement_flags_adp
_atom_site_refinement_flags_occupancy
_atom_site_disorder_assembly
_atom_site_disorder_group
Dy1 Dy 0.62114(2) 0.34884(2) 0.25747(2) 0.04189(10) Uani 1 1 d . . . . .
O5 O 0.5345(3) 0.4807(3) 0.2884(3) 0.0562(8) Uani 1 1 d . . . . .
O3 O 0.8100(3) 0.3567(3) 0.2219(2) 0.0498(7) Uani 1 1 d . . . . .
N2 N 0.7209(3) 0.3269(3) 0.4460(3) 0.0434(8) Uani 1 1 d . . . . .
C22 C 0.8224(4) 0.4249(4) 0.5176(3) 0.0383(8) Uani 1 1 d . . . . .
O1 O 0.5872(3) 0.1445(3) 0.2349(3) 0.0578(8) Uani 1 1 d . . . . .
N1 N 0.8068(3) 0.5483(3) 0.3778(3) 0.0441(8) Uani 1 1 d . . . . .
C19 C 0.8690(4) 0.5476(4) 0.4798(3) 0.0384(8) Uani 1 1 d . . . . .
C21 C 0.8755(4) 0.4101(4) 0.6193(3) 0.0481(10) Uani 1 1 d . . . . .
H21 H 0.9470 0.4781 0.6661 0.058 Uiso 1 1 calc R U . . .
O6 O 0.4431(3) 0.2367(3) 0.3205(3) 0.0601(8) Uani 1 1 d . . . . .
C12 C 0.8297(4) 0.3622(4) 0.1329(3) 0.0492(10) Uani 1 1 d . . . . .
C20 C 0.9661(4) 0.6569(4) 0.5454(3) 0.0456(9) Uani 1 1 d . . . . .
H20 H 1.0068 0.6534 0.6152 0.055 Uiso 1 1 calc R U . . .
O4 O 0.6668(4) 0.4789(4) 0.1296(3) 0.0650(9) Uani 1 1 d . . . . .
O2 O 0.4431(4) 0.2477(4) 0.1023(3) 0.0831(12) Uani 1 1 d . . . . .
F8 F 0.9198(5) 0.2836(6) 0.0266(3) 0.1252(17) Uani 1 1 d . . . . .
C23 C 0.8238(5) 0.2950(5) 0.6532(4) 0.0540(11) Uani 1 1 d . . . . .
C16 C 1.0040(5) 0.7707(4) 0.5103(4) 0.0532(11) Uani 1 1 d . . . . .
C17 C 0.6731(5) 0.2171(4) 0.4788(4) 0.0515(10) Uani 1 1 d . . . . .
H17 H 0.6039 0.1493 0.4303 0.062 Uiso 1 1 calc R U . . .
C18 C 0.7200(5) 0.1975(5) 0.5810(4) 0.0592(12) Uani 1 1 d . . . . .
H18 H 0.6813 0.1189 0.6004 0.071 Uiso 1 1 calc R U . . .
C9 C 0.4445(5) 0.4762(5) 0.3232(4) 0.0598(12) Uani 1 1 d . . . . .
C1A C 0.8426(5) 0.6584(5) 0.3435(4) 0.0579(11) Uani 1 1 d . . . . .
H1A H 0.8000 0.6604 0.2739 0.069 Uiso 1 1 calc R U . . .
C13 C 0.7823(5) 0.4110(6) 0.0484(4) 0.0656(14) Uani 1 1 d . . . . .
H13 H 0.8021 0.4042 -0.0137 0.079 Uiso 1 1 calc R U . . .
C11 C 0.9240(6) 0.3120(6) 0.1225(4) 0.0644(13) Uani 1 1 d . . . . .
C1D C 0.9393(5) 0.7691(5) 0.4059(4) 0.0626(12) Uani 1 1 d . . . . .
H1D H 0.9612 0.8432 0.3777 0.075 Uiso 1 1 calc R U . . .
C4 C 0.4972(6) 0.0474(5) 0.1762(4) 0.0682(14) Uani 1 1 d . . . . .
C14 C 0.7053(5) 0.4707(6) 0.0518(4) 0.0635(13) Uani 1 1 d . . . . .
C7 C 0.3602(6) 0.2585(6) 0.3451(6) 0.0738(16) Uani 1 1 d . . . . .
C1H C 1.1100(6) 0.8889(5) 0.5818(5) 0.0762(16) Uani 1 1 d . . . . .
H1HA H 1.0748 0.9117 0.6307 0.114 Uiso 1 1 calc R U . . .
H1HB H 1.1389 0.9542 0.5401 0.114 Uiso 1 1 calc R U . . .
H1HC H 1.1839 0.8763 0.6202 0.114 Uiso 1 1 calc R U . . .
C1I C 0.8796(7) 0.2792(6) 0.7653(4) 0.0795(17) Uani 1 1 d . . . . .
H1IA H 0.9748 0.3192 0.7852 0.119 Uiso 1 1 calc R U . . .
H1IB H 0.8471 0.1921 0.7703 0.119 Uiso 1 1 calc R U . . .
H1IC H 0.8524 0.3162 0.8119 0.119 Uiso 1 1 calc R U . . .
C3 C 0.3884(8) 0.0354(7) 0.0943(6) 0.100(2) Uani 1 1 d . . . . .
H3 H 0.3264 -0.0437 0.0580 0.120 Uiso 1 1 calc R U . . .
F7 F 0.8974(8) 0.2064(6) 0.1612(6) 0.169(3) Uani 1 1 d . . . . .
C8 C 0.3561(7) 0.3713(6) 0.3499(7) 0.092(2) Uani 1 1 d . . . . .
H8 H 0.2900 0.3755 0.3723 0.111 Uiso 1 1 calc R U . . .
F9 F 1.0462(4) 0.3831(6) 0.1777(4) 0.144(2) Uani 1 1 d . . . . .
C10 C 0.4379(9) 0.5976(7) 0.3386(7) 0.102(2) Uani 1 1 d . . . . .
H10A H 0.5175 0.6659 0.3331 0.153 Uiso 1 1 calc R U . . .
H10B H 0.4297 0.6094 0.4072 0.153 Uiso 1 1 calc R U . . .
H10C H 0.3623 0.5942 0.2850 0.153 Uiso 1 1 calc R U . . .
F4 F 0.5220(8) -0.0819(6) 0.3027(6) 0.170(3) Uani 1 1 d . . . . .
C5 C 0.5088(8) -0.0672(6) 0.2003(7) 0.092(2) Uani 1 1 d . . . . .
C2 C 0.3673(7) 0.1364(8) 0.0636(6) 0.098(2) Uani 1 1 d . . . . .
C15 C 0.6656(9) 0.5299(10) -0.0409(6) 0.120(3) Uani 1 1 d . . . . .
H15A H 0.5760 0.4751 -0.0835 0.180 Uiso 1 1 calc R U . . .
H15B H 0.7242 0.5454 -0.0827 0.180 Uiso 1 1 calc R U . . .
H15C H 0.6710 0.6072 -0.0160 0.180 Uiso 1 1 calc R U . . .
F5 F 0.4207(8) -0.1705(5) 0.1444(7) 0.223(4) Uani 1 1 d . . . . .
F3 F 0.2049(8) 0.0530(7) 0.3151(8) 0.205(3) Uani 1 1 d . U . . .
C6 C 0.2561(10) 0.1503(9) 0.3714(10) 0.118(3) Uani 1 1 d . U . . .
F2 F 0.1867(8) 0.1674(7) 0.4181(9) 0.238(4) Uani 1 1 d . U . . .
C1 C 0.2379(11) 0.1152(12) -0.0266(9) 0.191(7) Uani 1 1 d . . . . .
H1B H 0.1856 0.1405 0.0023 0.286 Uiso 1 1 calc R U . . .
H1C H 0.1870 0.0286 -0.0561 0.286 Uiso 1 1 calc R U . . .
H1E H 0.2621 0.1636 -0.0811 0.286 Uiso 1 1 calc R U . . .
F6 F 0.6284(7) -0.0553(5) 0.1997(6) 0.167(2) Uani 1 1 d . . . . .
F1 F 0.3206(10) 0.1040(8) 0.4534(8) 0.208(4) Uani 1 1 d . U . . .

loop_
_atom_site_aniso_label
_atom_site_aniso_U_11
_atom_site_aniso_U_22
_atom_site_aniso_U_33
_atom_site_aniso_U_23
_atom_site_aniso_U_13
_atom_site_aniso_U_12
Dy1 0.03869(13) 0.04892(15) 0.04126(13) 0.00584(8) 0.01246(9) 0.02303(10)
O5 0.0551(18) 0.0552(18) 0.072(2) 0.0179(15) 0.0250(16) 0.0345(16)
O3 0.0495(16) 0.069(2) 0.0406(15) 0.0123(13) 0.0184(12) 0.0333(15)
N2 0.0433(18) 0.0443(19) 0.0451(18) 0.0064(14) 0.0157(15) 0.0213(15)
C22 0.0356(18) 0.047(2) 0.0400(19) 0.0028(16) 0.0161(15) 0.0226(17)
O1 0.0547(18) 0.0499(18) 0.0667(19) -0.0031(15) 0.0196(15) 0.0223(15)
N1 0.0449(18) 0.0437(19) 0.0465(19) 0.0104(15) 0.0157(15) 0.0220(16)
C19 0.0361(19) 0.044(2) 0.043(2) 0.0047(16) 0.0179(16) 0.0225(17)
C21 0.052(2) 0.055(2) 0.042(2) 0.0035(18) 0.0154(18) 0.028(2)
O6 0.0516(18) 0.0508(18) 0.087(2) 0.0112(16) 0.0325(17) 0.0251(15)
C12 0.045(2) 0.053(3) 0.041(2) -0.0043(18) 0.0115(18) 0.017(2)
C20 0.042(2) 0.050(2) 0.047(2) 0.0025(18) 0.0191(17) 0.0202(19)
O4 0.066(2) 0.087(2) 0.0576(19) 0.0261(17) 0.0248(16) 0.046(2)
O2 0.075(3) 0.088(3) 0.066(2) -0.008(2) -0.013(2) 0.041(2)
F8 0.159(4) 0.210(5) 0.063(2) -0.005(3) 0.040(2) 0.130(4)
C23 0.062(3) 0.063(3) 0.048(2) 0.011(2) 0.022(2) 0.036(2)
C16 0.048(2) 0.048(2) 0.067(3) 0.001(2) 0.029(2) 0.019(2)
C17 0.053(2) 0.042(2) 0.053(2) 0.0052(18) 0.014(2) 0.018(2)
C18 0.077(3) 0.049(3) 0.061(3) 0.018(2) 0.031(2) 0.033(2)
C9 0.062(3) 0.063(3) 0.075(3) 0.017(2) 0.028(2) 0.043(3)
C1A 0.061(3) 0.058(3) 0.055(3) 0.015(2) 0.017(2) 0.029(2)
C13 0.069(3) 0.094(4) 0.039(2) 0.010(2) 0.018(2) 0.042(3)
C11 0.075(3) 0.080(4) 0.048(3) -0.002(2) 0.023(2) 0.042(3)
C1D 0.071(3) 0.046(3) 0.075(3) 0.017(2) 0.033(3) 0.024(2)
C4 0.067(3) 0.058(3) 0.072(3) -0.007(3) 0.018(3) 0.024(3)
C14 0.060(3) 0.085(4) 0.046(2) 0.021(2) 0.017(2) 0.033(3)
C7 0.067(3) 0.067(3) 0.114(5) 0.027(3) 0.054(3) 0.039(3)
C1H 0.070(3) 0.052(3) 0.097(4) -0.009(3) 0.035(3) 0.015(3)
C1I 0.104(5) 0.096(4) 0.044(3) 0.021(3) 0.021(3) 0.052(4)
C3 0.086(5) 0.072(4) 0.102(5) -0.029(4) -0.005(4) 0.024(4)
F7 0.270(8) 0.176(5) 0.220(6) 0.106(5) 0.173(6) 0.182(6)
C8 0.095(5) 0.083(4) 0.152(6) 0.042(4) 0.086(5) 0.058(4)
F9 0.070(2) 0.199(5) 0.149(4) -0.081(4) -0.003(2) 0.072(3)
C10 0.126(6) 0.085(5) 0.150(7) 0.039(4) 0.069(5) 0.081(5)
F4 0.245(8) 0.116(4) 0.159(5) 0.042(4) 0.067(5) 0.090(5)
C5 0.093(5) 0.060(4) 0.112(6) -0.011(4) 0.028(4) 0.028(3)
C2 0.083(4) 0.103(5) 0.078(4) -0.032(4) -0.025(3) 0.045(4)
C15 0.140(7) 0.197(9) 0.081(5) 0.080(5) 0.054(5) 0.116(7)
F5 0.190(7) 0.074(3) 0.291(9) -0.044(4) -0.058(6) 0.043(4)
F3 0.159(5) 0.127(5) 0.257(7) 0.007(5) 0.093(5) -0.011(4)
C6 0.110(5) 0.097(5) 0.184(7) 0.026(5) 0.088(5) 0.054(4)
F2 0.222(6) 0.171(5) 0.441(9) 0.110(6) 0.271(6) 0.097(4)
C1 0.140(9) 0.180(11) 0.176(10) -0.090(9) -0.085(8) 0.089(8)
F6 0.182(6) 0.109(4) 0.243(7) 0.013(4) 0.077(6) 0.090(4)
F1 0.217(7) 0.180(6) 0.250(7) 0.109(6) 0.143(6) 0.069(5)

loop_
_atom_type_symbol
_atom_type_description
_atom_type_scat_dispersion_real
_atom_type_scat_dispersion_imag
_atom_type_scat_source
C C 0.0033 0.0016 'International Tables Vol C Tables 4.2.6.8 and 6.1.1.4'
H H 0.0000 0.0000 'International Tables Vol C Tables 4.2.6.8 and 6.1.1.4'
Dy Dy -0.1892 4.4098 'International Tables Vol C Tables 4.2.6.8 and 6.1.1.4'
F F 0.0171 0.0103 'International Tables Vol C Tables 4.2.6.8 and 6.1.1.4'
N N 0.0061 0.0033 'International Tables Vol C Tables 4.2.6.8 and 6.1.1.4'
O O 0.0106 0.0060 'International Tables Vol C Tables 4.2.6.8 and 6.1.1.4'

loop_
_geom_angle_atom_site_label_1
_geom_angle_atom_site_label_2
_geom_angle_atom_site_label_3
_geom_angle
_geom_angle_site_symmetry_1
_geom_angle_site_symmetry_3
_geom_angle_publ_flag
O1 Dy1 O6 75.79(12) . . ?
O1 Dy1 O5 146.63(12) . . ?
O6 Dy1 O5 72.07(11) . . ?
O1 Dy1 O4 122.27(13) . . ?
O6 Dy1 O4 137.96(12) . . ?
O5 Dy1 O4 78.65(12) . . ?
O1 Dy1 O2 73.71(14) . . ?
O6 Dy1 O2 76.98(15) . . ?
O5 Dy1 O2 90.37(14) . . ?
O4 Dy1 O2 73.67(15) . . ?
O1 Dy1 O3 73.08(11) . . ?
O6 Dy1 O3 146.17(11) . . ?
O5 Dy1 O3 140.25(11) . . ?
O4 Dy1 O3 72.13(11) . . ?
O2 Dy1 O3 106.17(14) . . ?
O1 Dy1 N2 79.26(11) . . ?
O6 Dy1 N2 73.74(12) . . ?
O5 Dy1 N2 99.86(11) . . ?
O4 Dy1 N2 142.01(12) . . ?
O2 Dy1 N2 144.07(14) . . ?
O3 Dy1 N2 87.67(10) . . ?
O1 Dy1 N1 133.78(11) . . ?
O6 Dy1 N1 115.45(11) . . ?
O5 Dy1 N1 70.43(11) . . ?
O4 Dy1 N1 80.73(12) . . ?
O2 Dy1 N1 150.65(14) . . ?
O3 Dy1 N1 78.64(11) . . ?
N2 Dy1 N1 63.60(11) . . ?
C9 O5 Dy1 137.9(3) . . ?
C12 O3 Dy1 126.2(3) . . ?
C17 N2 C22 117.4(4) . . ?
C17 N2 Dy1 120.1(3) . . ?
C22 N2 Dy1 122.5(3) . . ?
N2 C22 C21 121.3(4) . . ?
N2 C22 C19 116.0(3) . . ?
C21 C22 C19 122.7(4) . . ?
C4 O1 Dy1 133.9(4) . . ?
C1A N1 C19 117.4(4) . . ?
C1A N1 Dy1 121.0(3) . . ?
C19 N1 Dy1 121.6(3) . . ?
N1 C19 C20 121.1(4) . . ?
N1 C19 C22 116.3(3) . . ?
C20 C19 C22 122.5(4) . . ?
C22 C21 C23 120.9(4) . . ?
C22 C21 H21 119.6 . . ?
C23 C21 H21 119.6 . . ?
C7 O6 Dy1 135.2(3) . . ?
O3 C12 C13 128.8(5) . . ?
O3 C12 C11 113.9(4) . . ?
C13 C12 C11 117.2(4) . . ?
C16 C20 C19 121.8(4) . . ?
C16 C20 H20 119.1 . . ?
C19 C20 H20 119.1 . . ?
C14 O4 Dy1 131.0(4) . . ?
C2 O2 Dy1 134.0(5) . . ?
C18 C23 C21 117.4(4) . . ?
C18 C23 C1I 121.7(5) . . ?
C21 C23 C1I 121.0(5) . . ?
C20 C16 C1D 116.1(4) . . ?
C20 C16 C1H 121.5(5) . . ?
C1D C16 C1H 122.4(5) . . ?
N2 C17 C18 123.8(4) . . ?
N2 C17 H17 118.1 . . ?
C18 C17 H17 118.1 . . ?
C23 C18 C17 119.3(4) . . ?
C23 C18 H18 120.4 . . ?
C17 C18 H18 120.4 . . ?
O5 C9 C8 124.2(5) . . ?
O5 C9 C10 116.7(5) . . ?
C8 C9 C10 119.1(5) . . ?
N1 C1A C1D 123.4(5) . . ?
N1 C1A H1A 118.3 . . ?
C1D C1A H1A 118.3 . . ?
C12 C13 C14 122.7(4) . . ?
C12 C13 H13 118.7 . . ?
C14 C13 H13 118.7 . . ?
F9 C11 F8 108.6(5) . . ?
F9 C11 F7 102.8(6) . . ?
F8 C11 F7 103.1(5) . . ?
F9 C11 C12 113.4(4) . . ?
F8 C11 C12 116.1(5) . . ?
F7 C11 C12 111.5(5) . . ?
C1A C1D C16 120.2(5) . . ?
C1A C1D H1D 119.9 . . ?
C16 C1D H1D 119.9 . . ?
O1 C4 C3 127.2(6) . . ?
O1 C4 C5 114.8(6) . . ?
C3 C4 C5 117.9(6) . . ?
O4 C14 C13 123.8(4) . . ?
O4 C14 C15 116.7(6) . . ?
C13 C14 C15 119.5(5) . . ?
O6 C7 C8 127.3(5) . . ?
O6 C7 C6 114.4(6) . . ?
C8 C7 C6 118.3(6) . . ?
C16 C1H H1HA 109.5 . . ?
C16 C1H H1HB 109.5 . . ?
H1HA C1H H1HB 109.5 . . ?
C16 C1H H1HC 109.5 . . ?
H1HA C1H H1HC 109.5 . . ?
H1HB C1H H1HC 109.5 . . ?
C23 C1I H1IA 109.5 . . ?
C23 C1I H1IB 109.5 . . ?
H1IA C1I H1IB 109.5 . . ?
C23 C1I H1IC 109.5 . . ?
H1IA C1I H1IC 109.5 . . ?
H1IB C1I H1IC 109.5 . . ?
C4 C3 C2 123.2(6) . . ?
C4 C3 H3 118.4 . . ?
C2 C3 H3 118.4 . . ?
C9 C8 C7 123.1(5) . . ?
C9 C8 H8 118.4 . . ?
C7 C8 H8 118.4 . . ?
C9 C10 H10A 109.5 . . ?
C9 C10 H10B 109.5 . . ?
H10A C10 H10B 109.5 . . ?
C9 C10 H10C 109.5 . . ?
H10A C10 H10C 109.5 . . ?
H10B C10 H10C 109.5 . . ?
F5 C5 F4 107.5(8) . . ?
F5 C5 F6 107.1(7) . . ?
F4 C5 F6 97.7(7) . . ?
F5 C5 C4 118.8(8) . . ?
F4 C5 C4 112.3(6) . . ?
F6 C5 C4 111.1(6) . . ?
O2 C2 C3 125.8(6) . . ?
O2 C2 C1 113.8(8) . . ?
C3 C2 C1 120.5(7) . . ?
C14 C15 H15A 109.5 . . ?
C14 C15 H15B 109.5 . . ?
H15A C15 H15B 109.5 . . ?
C14 C15 H15C 109.5 . . ?
H15A C15 H15C 109.5 . . ?
H15B C15 H15C 109.5 . . ?
F3 C6 F2 116.0(10) . . ?
F3 C6 F1 90.7(9) . . ?
F2 C6 F1 97.2(10) . . ?
F3 C6 C7 118.3(9) . . ?
F2 C6 C7 119.1(8) . . ?
F1 C6 C7 107.4(8) . . ?
C2 C1 H1B 109.5 . . ?
C2 C1 H1C 109.5 . . ?
H1B C1 H1C 109.5 . . ?
C2 C1 H1E 109.5 . . ?
H1B C1 H1E 109.5 . . ?
H1C C1 H1E 109.5 . . ?

loop_
_geom_bond_atom_site_label_1
_geom_bond_atom_site_label_2
_geom_bond_distance
_geom_bond_site_symmetry_2
_geom_bond_publ_flag
Dy1 O1 2.329(3) . ?
Dy1 O6 2.330(3) . ?
Dy1 O5 2.334(3) . ?
Dy1 O4 2.335(3) . ?
Dy1 O2 2.337(4) . ?
Dy1 O3 2.368(3) . ?
Dy1 N2 2.530(3) . ?
Dy1 N1 2.553(3) . ?
O5 C9 1.251(6) . ?
O3 C12 1.264(5) . ?
N2 C17 1.325(6) . ?
N2 C22 1.358(5) . ?
C22 C21 1.375(6) . ?
C22 C19 1.484(6) . ?
O1 C4 1.242(6) . ?
N1 C1A 1.334(6) . ?
N1 C19 1.354(5) . ?
C19 C20 1.383(6) . ?
C21 C23 1.387(7) . ?
C21 H21 0.9300 . ?
O6 C7 1.241(6) . ?
C12 C13 1.372(7) . ?
C12 C11 1.522(7) . ?
C20 C16 1.377(7) . ?
C20 H20 0.9300 . ?
O4 C14 1.258(6) . ?
O2 C2 1.245(8) . ?
F8 C11 1.300(6) . ?
C23 C18 1.367(7) . ?
C23 C1I 1.506(7) . ?
C16 C1D 1.383(7) . ?
C16 C1H 1.502(7) . ?
C17 C18 1.384(7) . ?
C17 H17 0.9300 . ?
C18 H18 0.9300 . ?
C9 C8 1.366(8) . ?
C9 C10 1.523(8) . ?
C1A C1D 1.377(7) . ?
C1A H1A 0.9300 . ?
C13 C14 1.399(8) . ?
C13 H13 0.9300 . ?
C11 F9 1.292(7) . ?
C11 F7 1.320(8) . ?
C1D H1D 0.9300 . ?
C4 C3 1.385(10) . ?
C4 C5 1.484(10) . ?
C14 C15 1.500(8) . ?
C7 C8 1.391(9) . ?
C7 C6 1.472(11) . ?
C1H H1HA 0.9600 . ?
C1H H1HB 0.9600 . ?
C1H H1HC 0.9600 . ?
C1I H1IA 0.9600 . ?
C1I H1IB 0.9600 . ?
C1I H1IC 0.9600 . ?
C3 C2 1.395(11) . ?
C3 H3 0.9300 . ?
C8 H8 0.9300 . ?
C10 H10A 0.9600 . ?
C10 H10B 0.9600 . ?
C10 H10C 0.9600 . ?
F4 C5 1.348(10) . ?
C5 F5 1.268(8) . ?
C5 F6 1.358(10) . ?
C2 C1 1.574(10) . ?
C15 H15A 0.9600 . ?
C15 H15B 0.9600 . ?
C15 H15C 0.9600 . ?
F3 C6 1.192(11) . ?
C6 F2 1.237(10) . ?
C6 F1 1.419(13) . ?
C1 H1B 0.9600 . ?
C1 H1C 0.9600 . ?
C1 H1E 0.9600 . ?

loop_
_geom_torsion_atom_site_label_1
_geom_torsion_atom_site_label_2
_geom_torsion_atom_site_label_3
_geom_torsion_atom_site_label_4
_geom_torsion
_geom_torsion_site_symmetry_1
_geom_torsion_site_symmetry_2
_geom_torsion_site_symmetry_3
_geom_torsion_site_symmetry_4
_geom_torsion_publ_flag
C17 N2 C22 C21 1.6(6) . . . . ?
Dy1 N2 C22 C21 -179.4(3) . . . . ?
C17 N2 C22 C19 -177.0(4) . . . . ?
Dy1 N2 C22 C19 2.0(4) . . . . ?
C1A N1 C19 C20 -0.2(6) . . . . ?
Dy1 N1 C19 C20 -177.6(3) . . . . ?
C1A N1 C19 C22 176.9(4) . . . . ?
Dy1 N1 C19 C22 -0.5(5) . . . . ?
N2 C22 C19 N1 -0.9(5) . . . . ?
C21 C22 C19 N1 -179.5(4) . . . . ?
N2 C22 C19 C20 176.1(4) . . . . ?
C21 C22 C19 C20 -2.5(6) . . . . ?
N2 C22 C21 C23 -2.3(6) . . . . ?
C19 C22 C21 C23 176.2(4) . . . . ?
Dy1 O3 C12 C13 27.6(7) . . . . ?
Dy1 O3 C12 C11 -155.3(3) . . . . ?
N1 C19 C20 C16 -0.2(6) . . . . ?
C22 C19 C20 C16 -177.1(4) . . . . ?
C22 C21 C23 C18 1.0(7) . . . . ?
C22 C21 C23 C1I -178.5(5) . . . . ?
C19 C20 C16 C1D 0.1(6) . . . . ?
C19 C20 C16 C1H -179.7(5) . . . . ?
C22 N2 C17 C18 0.4(7) . . . . ?
Dy1 N2 C17 C18 -178.6(4) . . . . ?
C21 C23 C18 C17 0.9(7) . . . . ?
C1I C23 C18 C17 -179.6(5) . . . . ?
N2 C17 C18 C23 -1.6(8) . . . . ?
Dy1 O5 C9 C8 -4.8(9) . . . . ?
Dy1 O5 C9 C10 173.6(4) . . . . ?
C19 N1 C1A C1D 0.7(7) . . . . ?
Dy1 N1 C1A C1D 178.1(4) . . . . ?
O3 C12 C13 C14 3.3(9) . . . . ?
C11 C12 C13 C14 -173.8(5) . . . . ?
O3 C12 C11 F9 -71.4(7) . . . . ?
C13 C12 C11 F9 106.1(6) . . . . ?
O3 C12 C11 F8 161.8(5) . . . . ?
C13 C12 C11 F8 -20.7(7) . . . . ?
O3 C12 C11 F7 44.1(7) . . . . ?
C13 C12 C11 F7 -138.4(6) . . . . ?
N1 C1A C1D C16 -0.8(8) . . . . ?
C20 C16 C1D C1A 0.4(7) . . . . ?
C1H C16 C1D C1A -179.8(5) . . . . ?
Dy1 O1 C4 C3 6.9(10) . . . . ?
Dy1 O1 C4 C5 -171.5(5) . . . . ?
Dy1 O4 C14 C13 -28.4(8) . . . . ?
Dy1 O4 C14 C15 152.0(5) . . . . ?
C12 C13 C14 O4 -4.1(9) . . . . ?
C12 C13 C14 C15 175.5(6) . . . . ?
Dy1 O6 C7 C8 -5.9(12) . . . . ?
Dy1 O6 C7 C6 174.0(6) . . . . ?
O1 C4 C3 C2 2.2(14) . . . . ?
C5 C4 C3 C2 -179.4(9) . . . . ?
O5 C9 C8 C7 2.7(12) . . . . ?
C10 C9 C8 C7 -175.7(7) . . . . ?
O6 C7 C8 C9 2.5(14) . . . . ?
C6 C7 C8 C9 -177.4(8) . . . . ?
O1 C4 C5 F5 179.8(8) . . . . ?
C3 C4 C5 F5 1.2(13) . . . . ?
O1 C4 C5 F4 53.1(9) . . . . ?
C3 C4 C5 F4 -125.5(8) . . . . ?
O1 C4 C5 F6 -55.3(9) . . . . ?
C3 C4 C5 F6 126.2(8) . . . . ?
Dy1 O2 C2 C3 -15.9(14) . . . . ?
Dy1 O2 C2 C1 163.5(7) . . . . ?
C4 C3 C2 O2 2.3(16) . . . . ?
C4 C3 C2 C1 -177.1(9) . . . . ?
O6 C7 C6 F3 -45.0(14) . . . . ?
C8 C7 C6 F3 135.0(11) . . . . ?
O6 C7 C6 F2 164.6(10) . . . . ?
C8 C7 C6 F2 -15.5(16) . . . . ?
O6 C7 C6 F1 55.6(11) . . . . ?
C8 C7 C6 F1 -124.5(9) . . . . ?
